data_4345142
loop_
_publ_author_name
'Riedl, Christoph A.'
'Flocke, Lea S.'
'Hejl, Michaela'
'Roller, Alexander'
'Klose, Matthias H. M.'
'Jakupec, Michael A.'
'Kandioller, Wolfgang'
'Keppler, Bernhard K.'

_publ_section_title
;
 Introducing the 4-Phenyl-1,2,3-Triazole Moiety as a Versatile Scaffold
 for the Development of Cytotoxic Ruthenium(II) and Osmium(II) Arene
 Cyclometalates.
;
_journal_issue 1
_journal_name_full 'Inorganic chemistry'
_journal_page_first 528
_journal_page_last 541
_journal_paper_doi 10.1021/acs.inorgchem.6b02430
_journal_volume 56
_journal_year 2017
_chemical_formula_moiety 'C21 H26 Cl N3 Ru'
_chemical_formula_sum 'C21 H26 Cl N3 Ru'
_chemical_formula_weight 456.97
_chemical_name_systematic
;
[Chlorido(1-propyl-4-(2'-kC)-phenyl-(3-kN)-1,2,3-triazolato) 
(n6-p-cymene)ruthenium(II)]
;
_space_group_crystal_system tetragonal
_space_group_IT_number 88
_space_group_name_Hall '-I 4ad'
_space_group_name_H-M_alt 'I 41/a'
_symmetry_space_group_name_Hall '-I 4ad'
_symmetry_space_group_name_H-M 'I 41/a :2'
_atom_sites_solution_hydrogens geom
_atom_sites_solution_primary direct
_audit_creation_date 2016-02-22
_audit_creation_method
;
Olex2 1.2
(compiled 2016.02.19 svn.r3266 for OlexSys, GUI svn.r5155)
;
_cell_angle_alpha 90
_cell_angle_beta 90
_cell_angle_gamma 90
_cell_formula_units_Z 16
_cell_length_a 28.0525(15)
_cell_length_b 28.0525(15)
_cell_length_c 10.1626(6)
_cell_measurement_reflns_used 1918
_cell_measurement_temperature 120.0
_cell_measurement_theta_max 21.588
_cell_measurement_theta_min 2.578
_cell_volume 7997.4(8)
_computing_cell_refinement 'APEX2 v2011.2-0'
_computing_data_collection 'APEX2 v2011.2-0'
_computing_data_reduction 'APEX2 v2011.2-0'
_computing_molecular_graphics 'Olex2 (Dolomanov et al., 2009)'
_computing_publication_material 'Olex2 (Dolomanov et al., 2009)'
_computing_structure_refinement 'XL (Sheldrick, 2008)'
_computing_structure_solution 'XS (Sheldrick, 2008)'
_diffrn_ambient_temperature 120.0
_diffrn_measured_fraction_theta_full 0.999
_diffrn_measured_fraction_theta_max 0.999
_diffrn_measurement_device_type 'Bruker X8 APEX II'
_diffrn_measurement_method '\f and \w scans'
_diffrn_radiation_type MoK\a
_diffrn_radiation_wavelength 0.71073
_diffrn_reflns_av_R_equivalents 0.1306
_diffrn_reflns_av_unetI/netI 0.0794
_diffrn_reflns_Laue_measured_fraction_full 0.999
_diffrn_reflns_Laue_measured_fraction_max 0.999
_diffrn_reflns_limit_h_max 32
_diffrn_reflns_limit_h_min -33
_diffrn_reflns_limit_k_max 33
_diffrn_reflns_limit_k_min -31
_diffrn_reflns_limit_l_max 12
_diffrn_reflns_limit_l_min -12
_diffrn_reflns_number 29676
_diffrn_reflns_point_group_measured_fraction_full 0.999
_diffrn_reflns_point_group_measured_fraction_max 0.999
_diffrn_reflns_theta_full 25.242
_diffrn_reflns_theta_max 25.341
_diffrn_reflns_theta_min 2.579
_diffrn_source 'INCOATEC microfocus sealed tube'
_diffrn_standards_number 0
_exptl_absorpt_coefficient_mu 0.927
_exptl_absorpt_correction_T_max 0.7452
_exptl_absorpt_correction_T_min 0.6618
_exptl_absorpt_correction_type multi-scan
_exptl_absorpt_process_details
;
SADABS-2008/1 (Bruker,2008) was used for absorption correction.
wR2(int) was 0.1429 before and 0.0601 after correction.
The Ratio of minimum to maximum transmission is 0.8881.
The \l/2 correction factor is 0.0015.
;
_exptl_crystal_colour 'clear yellow'
_exptl_crystal_colour_lustre clear
_exptl_crystal_colour_primary yellow
_exptl_crystal_density_diffrn 1.518
_exptl_crystal_description needle
_exptl_crystal_F_000 3744
_exptl_crystal_size_max 0.15
_exptl_crystal_size_mid 0.02
_exptl_crystal_size_min 0.01
_refine_diff_density_max 0.444
_refine_diff_density_min -0.444
_refine_diff_density_rms 0.106
_refine_ls_extinction_method none
_refine_ls_goodness_of_fit_ref 0.999
_refine_ls_hydrogen_treatment constr
_refine_ls_matrix_type full
_refine_ls_number_parameters 239
_refine_ls_number_reflns 3658
_refine_ls_number_restraints 0
_refine_ls_restrained_S_all 0.999
_refine_ls_R_factor_all 0.0822
_refine_ls_R_factor_gt 0.0405
_refine_ls_shift/su_max 0.001
_refine_ls_shift/su_mean 0.000
_refine_ls_structure_factor_coef Fsqd
_refine_ls_weighting_details 'w=1/[\s^2^(Fo^2^)+(0.0179P)^2^+18.1397P] where P=(Fo^2^+2Fc^2^)/3'
_refine_ls_weighting_scheme calc
_refine_ls_wR_factor_gt 0.0648
_refine_ls_wR_factor_ref 0.0769
_reflns_Friedel_coverage 0.000
_reflns_number_gt 2485
_reflns_number_total 3658
_reflns_threshold_expression 'I > 2\s(I)'
_cod_data_source_file ic6b02430_si_002.cif
_cod_data_source_block chri447_i41a
_cod_original_cell_volume 7997.4(10)
_cod_database_code 4345142
_shelxl_version_number 2013-3
_shelx_space_group_comment
;
The symmetry employed for this shelxl refinement is uniquely defined
by the following loop, which should always be used as a source of
symmetry information in preference to the above space-group names.
They are only intended as comments.
;
_shelx_estimated_absorpt_t_max 0.991
_shelx_estimated_absorpt_t_min 0.873

loop_
_space_group_symop_operation_xyz
'x, y, z'
'-y+3/4, x+1/4, z+1/4'
'-x, -y+1/2, z'
'y+1/4, -x+1/4, z+1/4'
'x+1/2, y+1/2, z+1/2'
'-y+5/4, x+3/4, z+3/4'
'-x+1/2, -y+1, z+1/2'
'y+3/4, -x+3/4, z+3/4'
'-x, -y, -z'
'y-3/4, -x-1/4, -z-1/4'
'x, y-1/2, -z'
'-y-1/4, x-1/4, -z-1/4'
'-x+1/2, -y+1/2, -z+1/2'
'y-1/4, -x+1/4, -z+1/4'
'x+1/2, y, -z+1/2'
'-y+1/4, x+1/4, -z+1/4'

loop_
_atom_site_label
_atom_site_type_symbol
_atom_site_fract_x
_atom_site_fract_y
_atom_site_fract_z
_atom_site_U_iso_or_equiv
_atom_site_adp_type
_atom_site_occupancy
_atom_site_site_symmetry_order
_atom_site_calc_flag
_atom_site_refinement_flags_posn
Ru1 Ru 0.46431(2) 0.42594(2) 0.83469(3) 0.01797(11) Uani 1 1 d .
Cl1 Cl 0.54881(4) 0.44009(4) 0.80424(10) 0.0233(3) Uani 1 1 d .
N1 N 0.43254(12) 0.53966(13) 0.5855(4) 0.0217(9) Uani 1 1 d .
N2 N 0.44078(13) 0.52443(13) 0.7085(3) 0.0211(9) Uani 1 1 d .
N3 N 0.45064(12) 0.47836(13) 0.6960(3) 0.0181(9) Uani 1 1 d .
C4 C 0.44838(15) 0.46478(16) 0.5663(4) 0.0192(10) Uani 1 1 d .
C5 C 0.43681(15) 0.50419(17) 0.4964(4) 0.0242(11) Uani 1 1 d .
H5 H 0.4326 0.5064 0.4038 0.029 Uiso 1 1 calc R
C6 C 0.45786(16) 0.41478(16) 0.5442(4) 0.0207(11) Uani 1 1 d .
C7 C 0.46820(15) 0.38911(15) 0.6591(4) 0.0202(10) Uani 1 1 d .
C8 C 0.48010(17) 0.34085(16) 0.6404(5) 0.0277(12) Uani 1 1 d .
H8 H 0.4894 0.3221 0.7140 0.033 Uiso 1 1 calc R
C9 C 0.47854(17) 0.32004(18) 0.5166(5) 0.0312(13) Uani 1 1 d .
H9 H 0.4859 0.2871 0.5074 0.037 Uiso 1 1 calc R
C10 C 0.46654(17) 0.34626(18) 0.4063(5) 0.0314(13) Uani 1 1 d .
H10 H 0.4648 0.3314 0.3224 0.038 Uiso 1 1 calc R
C11 C 0.45706(16) 0.39420(17) 0.4196(4) 0.0254(11) Uani 1 1 d .
H11 H 0.4500 0.4131 0.3443 0.030 Uiso 1 1 calc R
C12 C 0.41953(16) 0.58957(16) 0.5614(5) 0.0282(12) Uani 1 1 d .
H12A H 0.4437 0.6045 0.5036 0.034 Uiso 1 1 calc R
H12B H 0.4193 0.6071 0.6459 0.034 Uiso 1 1 calc R
C13 C 0.37086(17) 0.59343(18) 0.4971(5) 0.0307(12) Uani 1 1 d .
H13A H 0.3709 0.5748 0.4145 0.037 Uiso 1 1 calc R
H13B H 0.3647 0.6272 0.4742 0.037 Uiso 1 1 calc R
C14 C 0.33085(18) 0.5756(2) 0.5850(5) 0.0470(15) Uani 1 1 d .
H14A H 0.3001 0.5816 0.5423 0.070 Uiso 1 1 calc GR
H14B H 0.3320 0.5923 0.6695 0.070 Uiso 1 1 calc GR
H14C H 0.3347 0.5413 0.5997 0.070 Uiso 1 1 calc GR
C15 C 0.39266(16) 0.43000(16) 0.9148(4) 0.0208(10) Uani 1 1 d .
C16 C 0.42147(16) 0.46040(16) 0.9959(4) 0.0196(11) Uani 1 1 d .
H16 H 0.4117 0.4924 1.0109 0.023 Uiso 1 1 calc R
C17 C 0.46357(16) 0.44402(16) 1.0532(4) 0.0212(11) Uani 1 1 d .
H17 H 0.4821 0.4649 1.1061 0.025 Uiso 1 1 calc R
C18 C 0.47907(17) 0.39576(17) 1.0326(4) 0.0224(11) Uani 1 1 d .
C19 C 0.44887(17) 0.36493(17) 0.9621(4) 0.0241(11) Uani 1 1 d .
H19 H 0.4570 0.3322 0.9546 0.029 Uiso 1 1 calc R
C20 C 0.40650(16) 0.38180(16) 0.9022(4) 0.0224(11) Uani 1 1 d .
H20 H 0.3872 0.3605 0.8530 0.027 Uiso 1 1 calc R
C21 C 0.34843(16) 0.44981(17) 0.8501(4) 0.0240(11) Uani 1 1 d .
H21 H 0.3549 0.4840 0.8284 0.029 Uiso 1 1 calc R
C22 C 0.33543(17) 0.42465(19) 0.7228(4) 0.0328(13) Uani 1 1 d .
H22A H 0.3636 0.4228 0.6659 0.049 Uiso 1 1 calc GR
H22B H 0.3102 0.4425 0.6778 0.049 Uiso 1 1 calc GR
H22C H 0.3241 0.3924 0.7424 0.049 Uiso 1 1 calc GR
C23 C 0.30683(16) 0.44862(18) 0.9466(4) 0.0302(12) Uani 1 1 d .
H23A H 0.2969 0.4155 0.9608 0.045 Uiso 1 1 calc GR
H23B H 0.2801 0.4669 0.9105 0.045 Uiso 1 1 calc GR
H23C H 0.3168 0.4627 1.0305 0.045 Uiso 1 1 calc GR
C24 C 0.52576(16) 0.37977(17) 1.0859(5) 0.0305(12) Uani 1 1 d .
H24A H 0.5362 0.3511 1.0389 0.046 Uiso 1 1 calc GR
H24B H 0.5225 0.3726 1.1798 0.046 Uiso 1 1 calc GR
H24C H 0.5494 0.4051 1.0740 0.046 Uiso 1 1 calc GR

loop_
_atom_site_aniso_label
_atom_site_aniso_U_11
_atom_site_aniso_U_22
_atom_site_aniso_U_33
_atom_site_aniso_U_23
_atom_site_aniso_U_13
_atom_site_aniso_U_12
Ru1 0.0201(2) 0.0172(2) 0.01662(18) 0.00117(17) 0.00092(17) -0.00052(18)
Cl1 0.0203(7) 0.0281(7) 0.0216(6) 0.0031(5) -0.0004(5) -0.0015(5)
N1 0.020(2) 0.020(2) 0.026(2) 0.0042(19) -0.0041(18) -0.0013(18)
N2 0.025(2) 0.021(2) 0.018(2) 0.0021(17) -0.0032(17) -0.0008(18)
N3 0.019(2) 0.016(2) 0.019(2) -0.0007(16) -0.0005(16) -0.0023(17)
C4 0.016(3) 0.027(3) 0.015(2) 0.004(2) 0.0004(19) 0.000(2)
C5 0.019(3) 0.034(3) 0.020(2) 0.003(2) -0.002(2) -0.003(2)
C6 0.014(3) 0.026(3) 0.022(2) -0.002(2) 0.004(2) -0.003(2)
C7 0.017(3) 0.018(3) 0.025(2) 0.001(2) 0.003(2) -0.005(2)
C8 0.027(3) 0.020(3) 0.035(3) -0.001(2) 0.007(2) 0.000(2)
C9 0.029(3) 0.022(3) 0.042(3) -0.011(3) 0.012(3) -0.007(2)
C10 0.030(3) 0.042(4) 0.022(3) -0.009(3) 0.002(2) -0.007(3)
C11 0.022(3) 0.031(3) 0.024(3) 0.000(2) 0.002(2) -0.003(2)
C12 0.030(3) 0.021(3) 0.034(3) 0.006(2) -0.002(2) 0.000(2)
C13 0.032(3) 0.031(3) 0.029(3) -0.003(2) -0.010(2) 0.010(3)
C14 0.028(3) 0.064(4) 0.049(3) 0.005(3) 0.001(3) 0.000(3)
C15 0.021(3) 0.024(3) 0.018(2) 0.001(2) 0.005(2) 0.001(2)
C16 0.025(3) 0.017(3) 0.017(2) -0.005(2) 0.006(2) 0.002(2)
C17 0.024(3) 0.027(3) 0.012(2) -0.0007(19) 0.000(2) -0.002(2)
C18 0.027(3) 0.023(3) 0.018(2) 0.007(2) 0.007(2) 0.005(2)
C19 0.032(3) 0.019(3) 0.022(3) 0.006(2) 0.004(2) 0.000(2)
C20 0.024(3) 0.022(3) 0.021(2) -0.002(2) 0.002(2) -0.005(2)
C21 0.022(3) 0.028(3) 0.022(2) 0.003(2) -0.003(2) -0.001(2)
C22 0.020(3) 0.051(4) 0.027(3) -0.004(2) 0.000(2) -0.005(3)
C23 0.025(3) 0.037(3) 0.028(3) -0.003(2) 0.000(2) 0.005(2)
C24 0.029(3) 0.037(3) 0.026(3) 0.007(2) 0.001(2) 0.009(2)

loop_
_atom_type_symbol
_atom_type_description
_atom_type_scat_dispersion_real
_atom_type_scat_dispersion_imag
_atom_type_scat_source
C C 0.0033 0.0016 'International Tables Vol C Tables 4.2.6.8 and 6.1.1.4'
H H 0.0000 0.0000 'International Tables Vol C Tables 4.2.6.8 and 6.1.1.4'
Cl Cl 0.1484 0.1585 'International Tables Vol C Tables 4.2.6.8 and 6.1.1.4'
N N 0.0061 0.0033 'International Tables Vol C Tables 4.2.6.8 and 6.1.1.4'
Ru Ru -1.2594 0.8363 'International Tables Vol C Tables 4.2.6.8 and 6.1.1.4'

loop_
_geom_angle_atom_site_label_1
_geom_angle_atom_site_label_2
_geom_angle_atom_site_label_3
_geom_angle
N3 Ru1 Cl1 88.73(10)
N3 Ru1 C15 92.67(15)
N3 Ru1 C16 95.25(15)
N3 Ru1 C17 120.22(15)
N3 Ru1 C18 157.02(15)
N3 Ru1 C19 156.95(16)
N3 Ru1 C20 119.04(16)
C7 Ru1 Cl1 85.41(12)
C7 Ru1 N3 77.11(16)
C7 Ru1 C15 113.53(16)
C7 Ru1 C16 150.73(16)
C7 Ru1 C17 162.63(16)
C7 Ru1 C18 125.61(17)
C7 Ru1 C19 97.51(17)
C7 Ru1 C20 91.57(17)
C15 Ru1 Cl1 160.85(12)
C15 Ru1 C16 37.82(15)
C15 Ru1 C17 67.31(16)
C15 Ru1 C18 81.54(17)
C15 Ru1 C19 68.66(17)
C16 Ru1 Cl1 123.03(12)
C16 Ru1 C17 35.88(15)
C17 Ru1 Cl1 95.56(12)
C18 Ru1 Cl1 89.76(12)
C18 Ru1 C16 66.67(16)
C18 Ru1 C17 37.23(15)
C19 Ru1 Cl1 113.41(13)
C19 Ru1 C16 78.43(16)
C19 Ru1 C17 66.15(16)
C19 Ru1 C18 37.19(16)
C20 Ru1 Cl1 150.69(12)
C20 Ru1 C15 38.13(16)
C20 Ru1 C16 67.21(16)
C20 Ru1 C17 79.08(16)
C20 Ru1 C18 68.45(17)
C20 Ru1 C19 38.08(16)
N2 N1 C5 112.0(4)
N2 N1 C12 120.2(4)
C5 N1 C12 127.8(4)
N3 N2 N1 104.9(3)
N2 N3 Ru1 131.6(3)
N2 N3 C4 110.6(3)
C4 N3 Ru1 117.7(3)
N3 C4 C6 114.2(4)
C5 C4 N3 106.7(4)
C5 C4 C6 139.0(4)
N1 C5 C4 105.7(4)
C7 C6 C4 114.0(4)
C11 C6 C4 122.7(4)
C11 C6 C7 123.2(4)
C6 C7 Ru1 116.9(3)
C6 C7 C8 115.5(4)
C8 C7 Ru1 127.6(3)
C9 C8 C7 121.3(5)
C10 C9 C8 121.3(5)
C11 C10 C9 119.2(4)
C10 C11 C6 119.4(4)
N1 C12 C13 111.3(4)
C12 C13 C14 112.9(4)
C16 C15 Ru1 74.1(2)
C16 C15 C21 119.6(4)
C20 C15 Ru1 70.2(3)
C20 C15 C16 117.8(4)
C20 C15 C21 122.6(4)
C21 C15 Ru1 128.1(3)
C15 C16 Ru1 68.1(2)
C17 C16 Ru1 73.1(2)
C17 C16 C15 121.4(4)
C16 C17 Ru1 71.0(2)
C16 C17 C18 120.4(4)
C18 C17 Ru1 69.2(2)
C17 C18 Ru1 73.5(2)
C17 C18 C24 119.9(4)
C19 C18 Ru1 70.2(2)
C19 C18 C17 118.1(4)
C19 C18 C24 122.0(4)
C24 C18 Ru1 127.5(3)
C18 C19 Ru1 72.6(3)
C18 C19 C20 121.2(4)
C20 C19 Ru1 69.6(2)
C15 C20 Ru1 71.7(3)
C15 C20 C19 120.7(4)
C19 C20 Ru1 72.4(3)
C15 C21 C22 113.4(4)
C15 C21 C23 109.9(4)
C22 C21 C23 110.7(4)

loop_
_geom_bond_atom_site_label_1
_geom_bond_atom_site_label_2
_geom_bond_distance
Ru1 Cl1 2.4233(12)
Ru1 N3 2.073(3)
Ru1 C7 2.065(4)
Ru1 C15 2.172(4)
Ru1 C16 2.250(4)
Ru1 C17 2.278(4)
Ru1 C18 2.221(4)
Ru1 C19 2.190(4)
Ru1 C20 2.153(4)
N1 N2 1.341(5)
N1 C5 1.351(5)
N1 C12 1.467(5)
N2 N3 1.328(5)
N3 C4 1.373(5)
C4 C5 1.354(6)
C4 C6 1.445(6)
C6 C7 1.402(6)
C6 C11 1.392(6)
C7 C8 1.407(6)
C8 C9 1.388(6)
C9 C10 1.382(7)
C10 C11 1.378(6)
C12 C13 1.517(6)
C13 C14 1.519(7)
C15 C16 1.435(6)
C15 C20 1.413(6)
C15 C21 1.510(6)
C16 C17 1.395(6)
C17 C18 1.437(6)
C18 C19 1.407(6)
C18 C24 1.486(6)
C19 C20 1.417(6)
C21 C22 1.518(6)
C21 C23 1.525(6)

loop_
_geom_torsion_atom_site_label_1
_geom_torsion_atom_site_label_2
_geom_torsion_atom_site_label_3
_geom_torsion_atom_site_label_4
_geom_torsion
Ru1 N3 C4 C5 177.0(3)
Ru1 N3 C4 C6 -2.2(5)
Ru1 C7 C8 C9 176.1(3)
Ru1 C15 C16 C17 -52.3(4)
Ru1 C15 C20 C19 55.4(4)
Ru1 C15 C21 C22 59.5(5)
Ru1 C15 C21 C23 -175.9(3)
Ru1 C16 C17 C18 -50.5(4)
Ru1 C17 C18 C19 -56.0(3)
Ru1 C17 C18 C24 124.2(4)
Ru1 C18 C19 C20 -51.8(4)
Ru1 C19 C20 C15 -55.0(4)
N1 N2 N3 Ru1 -176.4(3)
N1 N2 N3 C4 -0.3(5)
N1 C12 C13 C14 64.4(5)
N2 N1 C5 C4 -0.1(5)
N2 N1 C12 C13 -119.5(4)
N2 N3 C4 C5 0.2(5)
N2 N3 C4 C6 -179.0(4)
N3 C4 C5 N1 0.0(5)
N3 C4 C6 C7 -0.6(6)
N3 C4 C6 C11 179.8(4)
C4 C6 C7 Ru1 3.2(5)
C4 C6 C7 C8 -176.8(4)
C4 C6 C11 C10 179.9(4)
C5 N1 N2 N3 0.3(5)
C5 N1 C12 C13 59.0(6)
C5 C4 C6 C7 -179.5(5)
C5 C4 C6 C11 1.0(9)
C6 C4 C5 N1 178.8(5)
C6 C7 C8 C9 -3.9(7)
C7 C6 C11 C10 0.4(7)
C7 C8 C9 C10 1.9(7)
C8 C9 C10 C11 1.5(7)
C9 C10 C11 C6 -2.6(7)
C11 C6 C7 Ru1 -177.2(3)
C11 C6 C7 C8 2.8(7)
C12 N1 N2 N3 179.0(4)
C12 N1 C5 C4 -178.7(4)
C15 C16 C17 Ru1 50.1(4)
C15 C16 C17 C18 -0.3(6)
C16 C15 C20 Ru1 -58.7(3)
C16 C15 C20 C19 -3.3(6)
C16 C15 C21 C22 152.0(4)
C16 C15 C21 C23 -83.4(5)
C16 C17 C18 Ru1 51.2(4)
C16 C17 C18 C19 -4.8(6)
C16 C17 C18 C24 175.4(4)
C17 C18 C19 Ru1 57.7(4)
C17 C18 C19 C20 5.9(6)
C18 C19 C20 Ru1 53.2(4)
C18 C19 C20 C15 -1.8(6)
C20 C15 C16 Ru1 56.7(3)
C20 C15 C16 C17 4.4(6)
C20 C15 C21 C22 -29.9(6)
C20 C15 C21 C23 94.7(5)
C21 C15 C16 Ru1 -125.1(4)
C21 C15 C16 C17 -177.4(4)
C21 C15 C20 Ru1 123.2(4)
C21 C15 C20 C19 178.6(4)
C24 C18 C19 Ru1 -122.5(4)
C24 C18 C19 C20 -174.4(4)
